data_4088052
loop_
_publ_author_name
'Cheisson, Thibault'
'Auffrant, Audrey'
'Nocton, Gr\'egory'

_publ_section_title
;
 \h5--\h1Switch in Divalent Phosphaytterbocene Complexes with Neutral
 Iminophosphoranyl Pincer Ligands: Solid-State Structures and Solution
 NMR1JYb--PCoupling Constants
;
_journal_issue 22
_journal_name_full Organometallics
_journal_page_first 5470
_journal_paper_doi 10.1021/acs.organomet.5b00814
_journal_volume 34
_journal_year 2015
_chemical_formula_moiety 'C35 H61 N3 P4 Yb'
_chemical_formula_sum 'C35 H61 N3 P4 Yb'
_chemical_formula_weight 820.78
_space_group_crystal_system monoclinic
_space_group_IT_number 14
_space_group_name_Hall '-P 2ybc'
_space_group_name_H-M_alt 'P 1 21/c 1'
_atom_sites_solution_hydrogens geom
_audit_creation_method SHELXL-2013
_cell_angle_alpha 90
_cell_angle_beta 103.954(1)
_cell_angle_gamma 90
_cell_formula_units_Z 4
_cell_length_a 12.147(1)
_cell_length_b 17.328(1)
_cell_length_c 19.089(1)
_cell_measurement_reflns_used 11178
_cell_measurement_temperature 150.0(1)
_cell_measurement_theta_max 30.034
_cell_measurement_theta_min 0.998
_cell_volume 3899.3(4)
_computing_cell_refinement 'DENZO (Otwinowski & Minor, 1997) & COLLECT'
_computing_data_collection 'COLLECT (Hooft, R.W.W., 1998)'
_computing_data_reduction 'DENZO & COLLECT'
_computing_molecular_graphics 'PLATON (Spek, 2009)'
_computing_structure_refinement 'SHELXL-2013 (Sheldrick, 2013)'
_computing_structure_solution 'SIR97 (Altomare et al., 1999)'
_diffrn_ambient_temperature 150.0(1)
_diffrn_measured_fraction_theta_full 0.996
_diffrn_measured_fraction_theta_max 0.996
_diffrn_measurement_device_type 'Kappa APEX II'
_diffrn_measurement_method 'phi and omega scans'
_diffrn_radiation_type MoK\a
_diffrn_radiation_wavelength 0.71069
_diffrn_reflns_av_R_equivalents 0.0418
_diffrn_reflns_av_unetI/netI 0.0319
_diffrn_reflns_Laue_measured_fraction_full 0.996
_diffrn_reflns_Laue_measured_fraction_max 0.996
_diffrn_reflns_limit_h_max 15
_diffrn_reflns_limit_h_min -15
_diffrn_reflns_limit_k_max 22
_diffrn_reflns_limit_k_min -22
_diffrn_reflns_limit_l_max 24
_diffrn_reflns_limit_l_min -24
_diffrn_reflns_number 35681
_diffrn_reflns_point_group_measured_fraction_full 0.996
_diffrn_reflns_point_group_measured_fraction_max 0.996
_diffrn_reflns_theta_full 25.240
_diffrn_reflns_theta_max 27.482
_diffrn_reflns_theta_min 2.918
_exptl_absorpt_coefficient_mu 2.589
_exptl_absorpt_correction_T_max 1.19244
_exptl_absorpt_correction_T_min 0.899425
_exptl_absorpt_correction_type multi-scan
_exptl_absorpt_process_details DENZO/SCALEPACK
_exptl_crystal_colour Black
_exptl_crystal_density_diffrn 1.398
_exptl_crystal_description Block
_exptl_crystal_F_000 1688
_exptl_crystal_size_max 0.280
_exptl_crystal_size_mid 0.200
_exptl_crystal_size_min 0.080
_refine_diff_density_max 0.788
_refine_diff_density_min -0.684
_refine_diff_density_rms 0.089
_refine_ls_extinction_method none
_refine_ls_goodness_of_fit_ref 1.065
_refine_ls_hydrogen_treatment constr
_refine_ls_matrix_type full
_refine_ls_number_parameters 402
_refine_ls_number_reflns 8918
_refine_ls_number_restraints 0
_refine_ls_restrained_S_all 1.065
_refine_ls_R_factor_all 0.0347
_refine_ls_R_factor_gt 0.0289
_refine_ls_shift/su_max 0.002
_refine_ls_shift/su_mean 0.000
_refine_ls_structure_factor_coef Fsqd
_refine_ls_weighting_details 'w=1/[\s^2^(Fo^2^)+(0.0048P)^2^+8.5446P] where P=(Fo^2^+2Fc^2^)/3'
_refine_ls_weighting_scheme calc
_refine_ls_wR_factor_gt 0.0578
_refine_ls_wR_factor_ref 0.0608
_reflns_Friedel_coverage 0.000
_reflns_number_gt 7951
_reflns_number_total 8918
_reflns_threshold_expression 'I > 2\s(I)'
_cod_data_source_file om5b00814_si_002.cif
_cod_data_source_block tc362
_cod_original_sg_symbol_H-M 'P 21/c'
_cod_database_code 4088052
_shelx_space_group_comment
;
The symmetry employed for this shelxl refinement is uniquely defined
by the following loop, which should always be used as a source of
symmetry information in preference to the above space-group names.
They are only intended as comments.
;
_shelx_estimated_absorpt_t_min 0.531
_shelx_estimated_absorpt_t_max 0.820
_shelxl_version_number 2013-4

loop_
_space_group_symop_operation_xyz
'x, y, z'
'-x, y+1/2, -z+1/2'
'-x, -y, -z'
'x, -y-1/2, z-1/2'

loop_
_atom_site_label
_atom_site_type_symbol
_atom_site_fract_x
_atom_site_fract_y
_atom_site_fract_z
_atom_site_U_iso_or_equiv
_atom_site_adp_type
_atom_site_occupancy
_atom_site_site_symmetry_order
_atom_site_calc_flag
_atom_site_refinement_flags_posn
_atom_site_refinement_flags_adp
Yb1 Yb 0.77451(2) 0.28982(2) 0.27845(2) 0.02041(4) Uani 1 1 d . .
P1 P 0.94775(8) 0.16454(5) 0.19273(4) 0.03110(19) Uani 1 1 d . .
P2 P 0.50393(7) 0.30586(5) 0.34151(4) 0.02709(17) Uani 1 1 d . .
P3 P 0.99304(8) 0.37310(5) 0.27695(5) 0.03407(19) Uani 1 1 d . .
P4 P 0.61057(7) 0.28186(4) 0.13522(4) 0.02548(16) Uani 1 1 d . .
N1 N 0.8628(2) 0.16858(15) 0.24480(13) 0.0273(6) Uani 1 1 d . .
N2 N 0.6390(2) 0.30485(14) 0.35973(13) 0.0260(5) Uani 1 1 d . .
N3 N 0.7881(2) 0.18242(14) 0.36703(13) 0.0246(5) Uani 1 1 d . .
C1 C 0.8255(3) 0.11171(17) 0.35618(16) 0.0280(6) Uani 1 1 d . .
C2 C 0.8269(3) 0.05203(18) 0.40486(18) 0.0368(8) Uani 1 1 d . .
H2 H 0.8543 0.0024 0.3963 0.044 Uiso 1 1 calc R U
C3 C 0.7880(4) 0.0657(2) 0.46588(18) 0.0411(9) Uani 1 1 d . .
H3 H 0.7894 0.0259 0.5003 0.049 Uiso 1 1 calc R U
C4 C 0.7467(3) 0.13839(19) 0.47637(17) 0.0351(8) Uani 1 1 d . .
H4 H 0.7184 0.1488 0.5176 0.042 Uiso 1 1 calc R U
C5 C 0.7475(3) 0.19532(17) 0.42585(15) 0.0262(6) Uani 1 1 d . .
C6 C 0.8616(3) 0.09812(18) 0.28718(18) 0.0339(7) Uani 1 1 d . .
H6A H 0.9386 0.0752 0.2989 0.041 Uiso 1 1 calc R U
H6B H 0.8094 0.0604 0.2574 0.041 Uiso 1 1 calc R U
C7 C 0.7017(3) 0.27545(18) 0.43072(15) 0.0288(7) Uani 1 1 d . .
H7A H 0.6506 0.2749 0.4640 0.035 Uiso 1 1 calc R U
H7B H 0.7655 0.3108 0.4510 0.035 Uiso 1 1 calc R U
C8 C 1.0964(4) 0.1748(4) 0.2395(2) 0.0791(18) Uani 1 1 d . .
H8A H 1.1391 0.1332 0.2223 0.095 Uiso 1 1 calc R U
H8B H 1.1237 0.2244 0.2241 0.095 Uiso 1 1 calc R U
C9 C 1.1268(4) 0.1731(3) 0.3180(2) 0.0647(13) Uani 1 1 d . .
H9A H 1.0670 0.1981 0.3363 0.097 Uiso 1 1 calc R U
H9B H 1.1985 0.2007 0.3359 0.097 Uiso 1 1 calc R U
H9C H 1.1354 0.1195 0.3346 0.097 Uiso 1 1 calc R U
C10 C 0.9134(3) 0.24027(18) 0.12643(17) 0.0305(7) Uani 1 1 d . .
H10A H 0.8504 0.2222 0.0866 0.037 Uiso 1 1 calc R U
H10B H 0.8853 0.2853 0.1490 0.037 Uiso 1 1 calc R U
C11 C 1.0100(3) 0.2673(2) 0.0941(2) 0.0457(9) Uani 1 1 d . .
H11A H 1.0659 0.2956 0.1307 0.069 Uiso 1 1 calc R U
H11B H 0.9798 0.3012 0.0528 0.069 Uiso 1 1 calc R U
H11C H 1.0464 0.2224 0.0780 0.069 Uiso 1 1 calc R U
C12 C 0.9408(4) 0.0758(2) 0.1427(2) 0.0508(11) Uani 1 1 d . .
H12A H 0.9847 0.0821 0.1056 0.061 Uiso 1 1 calc R U
H12B H 0.9776 0.0345 0.1760 0.061 Uiso 1 1 calc R U
C13 C 0.8221(5) 0.0505(2) 0.1061(2) 0.0646(15) Uani 1 1 d . .
H13A H 0.7805 0.0379 0.1427 0.097 Uiso 1 1 calc R U
H13B H 0.8256 0.0048 0.0764 0.097 Uiso 1 1 calc R U
H13C H 0.7830 0.0923 0.0753 0.097 Uiso 1 1 calc R U
C14 C 0.4321(3) 0.2164(2) 0.3079(2) 0.0447(9) Uani 1 1 d . .
H14A H 0.3491 0.2247 0.2981 0.054 Uiso 1 1 calc R U
H14B H 0.4506 0.2029 0.2617 0.054 Uiso 1 1 calc R U
C15 C 0.4645(4) 0.1493(2) 0.3602(3) 0.0667(14) Uani 1 1 d . .
H15A H 0.5438 0.1352 0.3640 0.100 Uiso 1 1 calc R U
H15B H 0.4156 0.1049 0.3424 0.100 Uiso 1 1 calc R U
H15C H 0.4548 0.1644 0.4078 0.100 Uiso 1 1 calc R U
C16 C 0.4448(3) 0.3317(2) 0.41701(18) 0.0362(8) Uani 1 1 d . .
H16A H 0.3611 0.3326 0.4004 0.043 Uiso 1 1 calc R U
H16B H 0.4654 0.2913 0.4546 0.043 Uiso 1 1 calc R U
C17 C 0.4849(4) 0.4093(2) 0.4505(2) 0.0470(10) Uani 1 1 d . .
H17A H 0.5675 0.4084 0.4688 0.070 Uiso 1 1 calc R U
H17B H 0.4491 0.4197 0.4904 0.070 Uiso 1 1 calc R U
H17C H 0.4639 0.4499 0.4139 0.070 Uiso 1 1 calc R U
C18 C 0.4551(3) 0.3754(2) 0.2709(2) 0.0414(9) Uani 1 1 d . .
H18A H 0.4836 0.4268 0.2895 0.050 Uiso 1 1 calc R U
H18B H 0.4902 0.3629 0.2306 0.050 Uiso 1 1 calc R U
C19 C 0.3272(4) 0.3813(3) 0.2408(2) 0.0610(12) Uani 1 1 d . .
H19A H 0.2986 0.3327 0.2169 0.092 Uiso 1 1 calc R U
H19B H 0.3104 0.4236 0.2057 0.092 Uiso 1 1 calc R U
H19C H 0.2905 0.3913 0.2803 0.092 Uiso 1 1 calc R U
C20 C 0.9559(3) 0.38270(17) 0.36047(16) 0.0293(7) Uani 1 1 d . .
C21 C 0.8592(3) 0.42769(17) 0.35433(16) 0.0271(6) Uani 1 1 d . .
C22 C 0.8095(3) 0.45094(17) 0.28204(17) 0.0285(7) Uani 1 1 d . .
C23 C 0.8729(3) 0.42616(17) 0.23395(16) 0.0301(7) Uani 1 1 d . .
C24 C 1.0282(4) 0.3521(2) 0.4304(2) 0.0514(10) Uani 1 1 d . .
H24A H 1.0528 0.3949 0.4640 0.077 Uiso 1 1 calc R U
H24B H 1.0949 0.3260 0.4211 0.077 Uiso 1 1 calc R U
H24C H 0.9840 0.3154 0.4516 0.077 Uiso 1 1 calc R U
C25 C 0.8167(4) 0.4567(2) 0.41758(19) 0.0401(9) Uani 1 1 d . .
H25A H 0.8607 0.4329 0.4621 0.060 Uiso 1 1 calc R U
H25B H 0.7364 0.4431 0.4106 0.060 Uiso 1 1 calc R U
H25C H 0.8252 0.5129 0.4210 0.060 Uiso 1 1 calc R U
C26 C 0.7042(3) 0.5001(2) 0.2611(2) 0.0443(9) Uani 1 1 d . .
H26A H 0.7259 0.5542 0.2582 0.066 Uiso 1 1 calc R U
H26B H 0.6600 0.4947 0.2975 0.066 Uiso 1 1 calc R U
H26C H 0.6584 0.4832 0.2141 0.066 Uiso 1 1 calc R U
C27 C 0.8431(4) 0.4454(2) 0.15420(18) 0.0476(10) Uani 1 1 d . .
H27A H 0.7783 0.4139 0.1294 0.071 Uiso 1 1 calc R U
H27B H 0.9083 0.4344 0.1340 0.071 Uiso 1 1 calc R U
H27C H 0.8233 0.5002 0.1476 0.071 Uiso 1 1 calc R U
C28 C 0.5204(3) 0.20150(17) 0.13336(16) 0.0264(6) Uani 1 1 d . .
C29 C 0.4104(3) 0.21922(18) 0.09851(17) 0.0295(7) Uani 1 1 d . .
C30 C 0.3959(3) 0.29759(18) 0.07369(16) 0.0282(6) Uani 1 1 d . .
C31 C 0.4958(3) 0.33987(17) 0.09051(16) 0.0267(6) Uani 1 1 d . .
C32 C 0.5602(3) 0.12355(18) 0.16531(19) 0.0368(8) Uani 1 1 d . .
H32A H 0.5134 0.1074 0.1979 0.055 Uiso 1 1 calc R U
H32B H 0.6397 0.1272 0.1923 0.055 Uiso 1 1 calc R U
H32C H 0.5534 0.0856 0.1264 0.055 Uiso 1 1 calc R U
C33 C 0.3129(3) 0.1626(2) 0.0862(2) 0.0438(9) Uani 1 1 d . .
H33A H 0.3419 0.1110 0.1016 0.066 Uiso 1 1 calc R U
H33B H 0.2745 0.1616 0.0348 0.066 Uiso 1 1 calc R U
H33C H 0.2590 0.1786 0.1142 0.066 Uiso 1 1 calc R U
C34 C 0.2836(3) 0.3296(2) 0.0330(2) 0.0436(9) Uani 1 1 d . .
H34A H 0.2380 0.3433 0.0671 0.065 Uiso 1 1 calc R U
H34B H 0.2434 0.2907 -0.0010 0.065 Uiso 1 1 calc R U
H34C H 0.2963 0.3758 0.0063 0.065 Uiso 1 1 calc R U
C35 C 0.5035(3) 0.42373(19) 0.0714(2) 0.0413(8) Uani 1 1 d . .
H35A H 0.4669 0.4315 0.0202 0.062 Uiso 1 1 calc R U
H35B H 0.5834 0.4389 0.0806 0.062 Uiso 1 1 calc R U
H35C H 0.4653 0.4553 0.1010 0.062 Uiso 1 1 calc R U

loop_
_atom_site_aniso_label
_atom_site_aniso_U_11
_atom_site_aniso_U_22
_atom_site_aniso_U_33
_atom_site_aniso_U_23
_atom_site_aniso_U_13
_atom_site_aniso_U_12
Yb1 0.02184(7) 0.02060(6) 0.01896(6) 0.00032(5) 0.00524(5) -0.00017(5)
P1 0.0304(5) 0.0394(5) 0.0252(4) 0.0034(3) 0.0100(4) 0.0131(4)
P2 0.0269(4) 0.0321(4) 0.0244(4) -0.0016(3) 0.0101(3) 0.0006(3)
P3 0.0280(5) 0.0353(4) 0.0408(5) -0.0076(4) 0.0119(4) -0.0053(4)
P4 0.0231(4) 0.0280(4) 0.0240(4) 0.0006(3) 0.0029(3) -0.0006(3)
N1 0.0290(15) 0.0301(13) 0.0234(12) 0.0022(10) 0.0077(11) 0.0068(11)
N2 0.0290(15) 0.0301(13) 0.0191(12) 0.0022(10) 0.0064(11) 0.0028(11)
N3 0.0273(14) 0.0246(12) 0.0217(12) 0.0013(10) 0.0051(11) 0.0005(10)
C1 0.0297(17) 0.0282(15) 0.0240(14) 0.0004(12) 0.0028(13) 0.0012(13)
C2 0.056(2) 0.0233(15) 0.0284(16) 0.0051(13) 0.0051(16) 0.0052(15)
C3 0.065(3) 0.0316(17) 0.0254(16) 0.0067(13) 0.0089(17) -0.0047(17)
C4 0.051(2) 0.0333(17) 0.0201(14) 0.0014(13) 0.0073(15) -0.0025(15)
C5 0.0287(17) 0.0288(15) 0.0192(13) 0.0010(11) 0.0019(12) -0.0023(12)
C6 0.043(2) 0.0271(15) 0.0343(17) 0.0016(13) 0.0146(16) 0.0074(14)
C7 0.0348(18) 0.0330(16) 0.0181(14) -0.0005(12) 0.0052(13) 0.0014(13)
C8 0.030(2) 0.169(6) 0.040(2) 0.015(3) 0.0099(19) 0.024(3)
C9 0.040(3) 0.089(3) 0.056(3) -0.008(3) -0.007(2) 0.010(2)
C10 0.0316(18) 0.0333(16) 0.0289(16) 0.0012(13) 0.0119(14) 0.0067(14)
C11 0.045(2) 0.057(2) 0.043(2) 0.0079(18) 0.0242(19) 0.0039(18)
C12 0.083(3) 0.0337(18) 0.048(2) 0.0063(17) 0.038(2) 0.020(2)
C13 0.116(5) 0.046(2) 0.041(2) -0.0143(19) 0.036(3) -0.015(3)
C14 0.038(2) 0.050(2) 0.042(2) -0.0160(17) 0.0023(17) -0.0090(17)
C15 0.061(3) 0.032(2) 0.092(4) -0.010(2) -0.011(3) -0.015(2)
C16 0.037(2) 0.0435(19) 0.0337(18) -0.0062(15) 0.0192(16) -0.0037(15)
C17 0.058(3) 0.041(2) 0.047(2) -0.0123(17) 0.023(2) 0.0008(18)
C18 0.033(2) 0.055(2) 0.0389(19) 0.0117(17) 0.0152(16) 0.0118(17)
C19 0.037(2) 0.087(3) 0.058(3) 0.021(2) 0.009(2) 0.020(2)
C20 0.0338(18) 0.0260(15) 0.0230(14) 0.0003(12) -0.0032(13) -0.0061(13)
C21 0.0330(18) 0.0246(14) 0.0237(14) -0.0021(12) 0.0068(13) -0.0067(12)
C22 0.0297(17) 0.0216(14) 0.0310(16) 0.0002(12) 0.0012(14) -0.0040(12)
C23 0.0379(19) 0.0265(15) 0.0237(15) 0.0013(12) 0.0032(14) -0.0120(13)
C24 0.052(3) 0.046(2) 0.043(2) 0.0074(17) -0.0145(19) -0.0027(19)
C25 0.057(3) 0.0331(17) 0.0344(18) -0.0090(14) 0.0182(18) -0.0100(16)
C26 0.040(2) 0.0274(17) 0.057(2) 0.0019(16) -0.0041(18) -0.0002(15)
C27 0.070(3) 0.043(2) 0.0262(17) 0.0034(15) 0.0049(18) -0.0210(19)
C28 0.0282(17) 0.0268(14) 0.0245(14) -0.0020(12) 0.0067(13) 0.0000(12)
C29 0.0285(17) 0.0325(16) 0.0279(15) 0.0001(13) 0.0078(13) -0.0033(13)
C30 0.0265(17) 0.0338(16) 0.0235(14) 0.0032(12) 0.0045(13) 0.0053(13)
C31 0.0287(17) 0.0265(14) 0.0235(14) 0.0034(12) 0.0038(13) 0.0013(12)
C32 0.037(2) 0.0294(16) 0.0399(19) 0.0017(14) 0.0023(16) 0.0032(14)
C33 0.032(2) 0.044(2) 0.053(2) 0.0067(17) 0.0054(18) -0.0077(16)
C34 0.033(2) 0.048(2) 0.046(2) 0.0099(17) 0.0024(17) 0.0043(17)
C35 0.046(2) 0.0315(17) 0.042(2) 0.0082(15) 0.0018(17) -0.0004(16)

loop_
_atom_type_symbol
_atom_type_description
_atom_type_scat_dispersion_real
_atom_type_scat_dispersion_imag
_atom_type_scat_source
C C 0.0033 0.0016 'International Tables Vol C Tables 4.2.6.8 and 6.1.1.4'
H H 0.0000 0.0000 'International Tables Vol C Tables 4.2.6.8 and 6.1.1.4'
N N 0.0061 0.0033 'International Tables Vol C Tables 4.2.6.8 and 6.1.1.4'
P P 0.1023 0.0942 'International Tables Vol C Tables 4.2.6.8 and 6.1.1.4'
Yb Yb -0.3850 5.5486 'International Tables Vol C Tables 4.2.6.8 and 6.1.1.4'

loop_
_geom_angle_atom_site_label_1
_geom_angle_atom_site_label_2
_geom_angle_atom_site_label_3
_geom_angle
N3 Yb1 N1 65.58(8)
N3 Yb1 N2 66.92(8)
N1 Yb1 N2 128.56(8)
N3 Yb1 C22 137.48(9)
N1 Yb1 C22 139.69(9)
N2 Yb1 C22 89.98(9)
N3 Yb1 C21 108.90(8)
N1 Yb1 C21 134.90(9)
N2 Yb1 C21 79.11(8)
C22 Yb1 C21 29.07(9)
N3 Yb1 C23 148.41(9)
N1 Yb1 C23 112.28(9)
N2 Yb1 C23 118.40(9)
C22 Yb1 C23 28.50(9)
C21 Yb1 C23 48.37(8)
N3 Yb1 C20 97.59(8)
N1 Yb1 C20 106.84(9)
N2 Yb1 C20 97.75(9)
C22 Yb1 C20 48.75(9)
C21 Yb1 C20 28.12(9)
C23 Yb1 C20 51.64(9)
N3 Yb1 P4 120.62(6)
N1 Yb1 P4 87.63(6)
N2 Yb1 P4 100.26(6)
C22 Yb1 P4 97.57(7)
C21 Yb1 P4 125.83(7)
C23 Yb1 P4 90.02(7)
C20 Yb1 P4 141.63(6)
N3 Yb1 P3 116.57(6)
N1 Yb1 P3 88.09(6)
N2 Yb1 P3 131.11(6)
C22 Yb1 P3 53.25(7)
C21 Yb1 P3 52.85(6)
C23 Yb1 P3 34.45(7)
C20 Yb1 P3 34.73(7)
P4 Yb1 P3 114.07(2)
N1 P1 C10 109.30(14)
N1 P1 C12 114.37(17)
C10 P1 C12 106.03(17)
N1 P1 C8 113.81(17)
C10 P1 C8 107.9(2)
C12 P1 C8 104.9(3)
N2 P2 C18 107.87(15)
N2 P2 C16 114.41(16)
C18 P2 C16 107.91(17)
N2 P2 C14 116.69(17)
C18 P2 C14 105.26(19)
C16 P2 C14 104.05(17)
C23 P3 C20 90.47(15)
C23 P3 Yb1 67.77(10)
C20 P3 Yb1 67.72(11)
C31 P4 C28 91.47(15)
C31 P4 Yb1 134.02(11)
C28 P4 Yb1 109.25(11)
C6 N1 P1 113.6(2)
C6 N1 Yb1 119.58(18)
P1 N1 Yb1 125.14(14)
C7 N2 P2 118.7(2)
C7 N2 Yb1 105.03(18)
P2 N2 Yb1 130.89(13)
C1 N3 C5 119.1(3)
C1 N3 Yb1 123.18(19)
C5 N3 Yb1 117.56(19)
N3 C1 C2 121.9(3)
N3 C1 C6 117.4(3)
C2 C1 C6 120.7(3)
C3 C2 C1 119.1(3)
C3 C2 H2 120.5
C1 C2 H2 120.5
C2 C3 C4 119.2(3)
C2 C3 H3 120.4
C4 C3 H3 120.4
C5 C4 C3 118.9(3)
C5 C4 H4 120.5
C3 C4 H4 120.5
N3 C5 C4 121.9(3)
N3 C5 C7 114.7(2)
C4 C5 C7 123.4(3)
N1 C6 C1 113.4(2)
N1 C6 H6A 108.9
C1 C6 H6A 108.9
N1 C6 H6B 108.9
C1 C6 H6B 108.9
H6A C6 H6B 107.7
N2 C7 C5 112.2(2)
N2 C7 H7A 109.2
C5 C7 H7A 109.2
N2 C7 H7B 109.2
C5 C7 H7B 109.2
H7A C7 H7B 107.9
C9 C8 P1 118.6(3)
C9 C8 H8A 107.7
P1 C8 H8A 107.7
C9 C8 H8B 107.7
P1 C8 H8B 107.7
H8A C8 H8B 107.1
C8 C9 H9A 109.5
C8 C9 H9B 109.5
H9A C9 H9B 109.5
C8 C9 H9C 109.5
H9A C9 H9C 109.5
H9B C9 H9C 109.5
C11 C10 P1 116.0(3)
C11 C10 H10A 108.3
P1 C10 H10A 108.3
C11 C10 H10B 108.3
P1 C10 H10B 108.3
H10A C10 H10B 107.4
C10 C11 H11A 109.5
C10 C11 H11B 109.5
H11A C11 H11B 109.5
C10 C11 H11C 109.5
H11A C11 H11C 109.5
H11B C11 H11C 109.5
C13 C12 P1 114.3(3)
C13 C12 H12A 108.7
P1 C12 H12A 108.7
C13 C12 H12B 108.7
P1 C12 H12B 108.7
H12A C12 H12B 107.6
C12 C13 H13A 109.5
C12 C13 H13B 109.5
H13A C13 H13B 109.5
C12 C13 H13C 109.5
H13A C13 H13C 109.5
H13B C13 H13C 109.5
C15 C14 P2 113.2(3)
C15 C14 H14A 108.9
P2 C14 H14A 108.9
C15 C14 H14B 108.9
P2 C14 H14B 108.9
H14A C14 H14B 107.7
C14 C15 H15A 109.5
C14 C15 H15B 109.5
H15A C15 H15B 109.5
C14 C15 H15C 109.5
H15A C15 H15C 109.5
H15B C15 H15C 109.5
C17 C16 P2 113.9(2)
C17 C16 H16A 108.8
P2 C16 H16A 108.8
C17 C16 H16B 108.8
P2 C16 H16B 108.8
H16A C16 H16B 107.7
C16 C17 H17A 109.5
C16 C17 H17B 109.5
H17A C17 H17B 109.5
C16 C17 H17C 109.5
H17A C17 H17C 109.5
H17B C17 H17C 109.5
C19 C18 P2 116.7(3)
C19 C18 H18A 108.1
P2 C18 H18A 108.1
C19 C18 H18B 108.1
P2 C18 H18B 108.1
H18A C18 H18B 107.3
C18 C19 H19A 109.5
C18 C19 H19B 109.5
H19A C19 H19B 109.5
C18 C19 H19C 109.5
H19A C19 H19C 109.5
H19B C19 H19C 109.5
C21 C20 C24 124.9(3)
C21 C20 P3 111.8(2)
C24 C20 P3 123.0(3)
C21 C20 Yb1 75.34(18)
C24 C20 Yb1 119.5(2)
P3 C20 Yb1 77.55(11)
C20 C21 C22 113.1(3)
C20 C21 C25 124.4(3)
C22 C21 C25 122.2(3)
C20 C21 Yb1 76.54(18)
C22 C21 Yb1 74.23(17)
C25 C21 Yb1 122.2(2)
C23 C22 C21 112.1(3)
C23 C22 C26 124.4(3)
C21 C22 C26 123.4(3)
C23 C22 Yb1 77.54(17)
C21 C22 Yb1 76.70(17)
C26 C22 Yb1 116.1(2)
C22 C23 C27 123.7(3)
C22 C23 P3 112.4(2)
C27 C23 P3 123.8(3)
C22 C23 Yb1 73.96(17)
C27 C23 Yb1 117.6(2)
P3 C23 Yb1 77.78(11)
C20 C24 H24A 109.5
C20 C24 H24B 109.5
H24A C24 H24B 109.5
C20 C24 H24C 109.5
H24A C24 H24C 109.5
H24B C24 H24C 109.5
C21 C25 H25A 109.5
C21 C25 H25B 109.5
H25A C25 H25B 109.5
C21 C25 H25C 109.5
H25A C25 H25C 109.5
H25B C25 H25C 109.5
C22 C26 H26A 109.5
C22 C26 H26B 109.5
H26A C26 H26B 109.5
C22 C26 H26C 109.5
H26A C26 H26C 109.5
H26B C26 H26C 109.5
C23 C27 H27A 109.5
C23 C27 H27B 109.5
H27A C27 H27B 109.5
C23 C27 H27C 109.5
H27A C27 H27C 109.5
H27B C27 H27C 109.5
C29 C28 C32 124.9(3)
C29 C28 P4 111.0(2)
C32 C28 P4 124.0(3)
C28 C29 C30 113.5(3)
C28 C29 C33 124.3(3)
C30 C29 C33 122.2(3)
C31 C30 C29 113.1(3)
C31 C30 C34 123.9(3)
C29 C30 C34 122.9(3)
C30 C31 C35 123.8(3)
C30 C31 P4 110.9(2)
C35 C31 P4 125.3(3)
C28 C32 H32A 109.5
C28 C32 H32B 109.5
H32A C32 H32B 109.5
C28 C32 H32C 109.5
H32A C32 H32C 109.5
H32B C32 H32C 109.5
C29 C33 H33A 109.5
C29 C33 H33B 109.5
H33A C33 H33B 109.5
C29 C33 H33C 109.5
H33A C33 H33C 109.5
H33B C33 H33C 109.5
C30 C34 H34A 109.5
C30 C34 H34B 109.5
H34A C34 H34B 109.5
C30 C34 H34C 109.5
H34A C34 H34C 109.5
H34B C34 H34C 109.5
C31 C35 H35A 109.5
C31 C35 H35B 109.5
H35A C35 H35B 109.5
C31 C35 H35C 109.5
H35A C35 H35C 109.5
H35B C35 H35C 109.5

loop_
_geom_bond_atom_site_label_1
_geom_bond_atom_site_label_2
_geom_bond_distance
Yb1 N3 2.493(2)
Yb1 N1 2.512(2)
Yb1 N2 2.533(2)
Yb1 C22 2.822(3)
Yb1 C21 2.854(3)
Yb1 C23 2.867(3)
Yb1 C20 2.869(3)
Yb1 P4 2.9723(8)
Yb1 P3 3.0275(9)
P1 N1 1.597(3)
P1 C10 1.801(3)
P1 C12 1.801(4)
P1 C8 1.819(5)
P2 N2 1.594(3)
P2 C18 1.798(4)
P2 C16 1.815(3)
P2 C14 1.818(4)
P3 C23 1.752(4)
P3 C20 1.767(3)
P4 C31 1.764(3)
P4 C28 1.766(3)
N1 C6 1.467(4)
N2 C7 1.476(4)
N3 C1 1.340(4)
N3 C5 1.350(4)
C1 C2 1.388(4)
C1 C6 1.504(4)
C2 C3 1.379(5)
C2 H2 0.9500
C3 C4 1.387(5)
C3 H3 0.9500
C4 C5 1.381(4)
C4 H4 0.9500
C5 C7 1.507(4)
C6 H6A 0.9900
C6 H6B 0.9900
C7 H7A 0.9900
C7 H7B 0.9900
C8 C9 1.455(6)
C8 H8A 0.9900
C8 H8B 0.9900
C9 H9A 0.9800
C9 H9B 0.9800
C9 H9C 0.9800
C10 C11 1.525(4)
C10 H10A 0.9900
C10 H10B 0.9900
C11 H11A 0.9800
C11 H11B 0.9800
C11 H11C 0.9800
C12 C13 1.508(7)
C12 H12A 0.9900
C12 H12B 0.9900
C13 H13A 0.9800
C13 H13B 0.9800
C13 H13C 0.9800
C14 C15 1.522(6)
C14 H14A 0.9900
C14 H14B 0.9900
C15 H15A 0.9800
C15 H15B 0.9800
C15 H15C 0.9800
C16 C17 1.518(5)
C16 H16A 0.9900
C16 H16B 0.9900
C17 H17A 0.9800
C17 H17B 0.9800
C17 H17C 0.9800
C18 C19 1.525(5)
C18 H18A 0.9900
C18 H18B 0.9900
C19 H19A 0.9800
C19 H19B 0.9800
C19 H19C 0.9800
C20 C21 1.390(5)
C20 C24 1.507(5)
C21 C22 1.425(4)
C21 C25 1.510(4)
C22 C23 1.401(4)
C22 C26 1.507(5)
C23 C27 1.514(4)
C24 H24A 0.9800
C24 H24B 0.9800
C24 H24C 0.9800
C25 H25A 0.9800
C25 H25B 0.9800
C25 H25C 0.9800
C26 H26A 0.9800
C26 H26B 0.9800
C26 H26C 0.9800
C27 H27A 0.9800
C27 H27B 0.9800
C27 H27C 0.9800
C28 C29 1.376(5)
C28 C32 1.512(4)
C29 C30 1.435(4)
C29 C33 1.512(5)
C30 C31 1.387(5)
C30 C34 1.504(5)
C31 C35 1.507(4)
C32 H32A 0.9800
C32 H32B 0.9800
C32 H32C 0.9800
C33 H33A 0.9800
C33 H33B 0.9800
C33 H33C 0.9800
C34 H34A 0.9800
C34 H34B 0.9800
C34 H34C 0.9800
C35 H35A 0.9800
C35 H35B 0.9800
C35 H35C 0.9800
